data_4301941
loop_
_publ_author_name
'Hitoshi Miyasaka'
'Miguel Julve'
'Masahiro Yamashita'
'Rodolphe Cl\'erac'

_publ_section_title
;
Slow Dynamics of the Magnetization in One-Dimensional Coordination
Polymers: Single-Chain Magnets
;
_journal_name_full 'Inorganic Chemistry'
_journal_page_first 3420
_journal_page_last 3437
_journal_paper_doi 10.1021/ic802050j
_journal_volume 48
_journal_year 2009
_chemical_formula_moiety 'C62 H64 F12 Mn2 N10 Ni O7 P2 '
_chemical_formula_sum 'C62 H64 F12 Mn2 N10 Ni O7 P2'
_chemical_formula_weight 1519.75
_space_group_IT_number 14
_symmetry_cell_setting monoclinic
_symmetry_Int_Tables_number 14
_symmetry_space_group_name_Hall '-P 2yn'
_symmetry_space_group_name_H-M 'P 1 21/n 1'
_cell_angle_alpha 90.0000
_cell_angle_beta 106.504(3)
_cell_angle_gamma 90.0000
_cell_formula_units_Z 4
_cell_length_a 16.810(4)
_cell_length_b 20.638(4)
_cell_length_c 19.855(4)
_cell_measurement_reflns_used 14547
_cell_measurement_temperature 103.1
_cell_measurement_theta_max 31.5
_cell_measurement_theta_min 2.6
_cell_volume 6604(2)
_computing_cell_refinement CrystalClear
_computing_data_collection CrystalClear
_computing_data_reduction CrystalStructure
_computing_publication_material 'CrystalStructure 3.8'
_computing_structure_refinement SHELXL
_computing_structure_solution 'DIRDIF99 (PATTY)'
_diffrn_detector_area_resol_mean 28.57
_diffrn_measured_fraction_theta_full 0.994
_diffrn_measured_fraction_theta_max 0.532
_diffrn_measurement_device_type 'Rigaku Saturn'
_diffrn_measurement_method \w
_diffrn_radiation_type 'Mo K\a'
_diffrn_radiation_wavelength 0.71070
_diffrn_reflns_limit_h_max 24
_diffrn_reflns_limit_h_min -17
_diffrn_reflns_limit_k_max 29
_diffrn_reflns_limit_k_min -26
_diffrn_reflns_limit_l_max 28
_diffrn_reflns_limit_l_min -28
_diffrn_reflns_number 11558
_diffrn_reflns_theta_full 25.00
_diffrn_reflns_theta_max 31.36
_exptl_absorpt_coefficient_mu 0.801
_exptl_absorpt_correction_T_max 0.887
_exptl_absorpt_correction_T_min 0.805
_exptl_absorpt_correction_type multi-scan
_exptl_absorpt_process_details 'Jacobson, R. (1998) Private communication'
_exptl_crystal_colour brown
_exptl_crystal_density_diffrn 1.528
_exptl_crystal_density_method 'not measured'
_exptl_crystal_description prism
_exptl_crystal_F_000 3112.00
_exptl_crystal_size_max 0.21
_exptl_crystal_size_mid 0.18
_exptl_crystal_size_min 0.15
_refine_diff_density_max 1.13
_refine_diff_density_min -0.47
_refine_ls_extinction_method none
_refine_ls_goodness_of_fit_ref 1.018
_refine_ls_hydrogen_treatment refall
_refine_ls_number_parameters 866
_refine_ls_number_reflns 11558
_refine_ls_R_factor_gt 0.0675
_refine_ls_shift/su_max 0.0000
_refine_ls_structure_factor_coef Fsqd
_refine_ls_weighting_details 'w = 1/[\s^2^(Fo^2^)+(0.0827P)^2^+0.0000P] where P=(Fo^2^+2Fc^2^)/3'
_refine_ls_weighting_scheme calc
_refine_ls_wR_factor_ref 0.2035
_reflns_number_gt 5536
_reflns_number_total 11558
_reflns_threshold_expression F^2^>2.0\s(F^2^)
_cod_data_source_file ic802050j_si_001.cif
_cod_data_source_block '__030314'
_cod_original_formula_sum 'C62 H64 F12 Mn2 N10 Ni O7 P2 '
_cod_database_code 4301941

loop_
_symmetry_equiv_pos_site_id
_symmetry_equiv_pos_as_xyz
1 +X,+Y,+Z
2 1/2-X,1/2+Y,1/2-Z
3 -X,-Y,-Z
4 1/2+X,1/2-Y,1/2+Z

loop_
_atom_site_label
_atom_site_type_symbol
_atom_site_fract_x
_atom_site_fract_y
_atom_site_fract_z
_atom_site_U_iso_or_equiv
_atom_site_adp_type
_atom_site_occupancy
_atom_site_symmetry_multiplicity
_atom_site_calc_flag
_atom_site_refinement_flags
_atom_site_disorder_assembly
_atom_site_disorder_group
Ni(1) Ni 0.04289(5) 0.07100(4) 0.28104(4) 0.0218(2) Uani 1.00 1 d . . .
Mn(1) Mn -0.14069(5) 0.23258(5) 0.11329(5) 0.0229(2) Uani 1.00 1 d . . .
Mn(2) Mn 0.22587(6) 0.24237(5) 0.43703(5) 0.0249(2) Uani 1.00 1 d . . .
P(1) P 0.26605(12) 0.20990(9) -0.00606(10) 0.0349(4) Uani 1.00 1 d . . .
P(2) P 0.53824(11) 0.07961(10) 0.26535(11) 0.0343(4) Uani 1.00 1 d . . .
F(1) F 0.2661(2) 0.1777(2) -0.0791(2) 0.0552(12) Uani 1.00 1 d . . .
F(2) F 0.2256(2) 0.2738(2) -0.0458(2) 0.0569(13) Uani 1.00 1 d . . .
F(3) F 0.1758(2) 0.1811(2) -0.0131(2) 0.0514(12) Uani 1.00 1 d . . .
F(4) F 0.2669(2) 0.2420(2) 0.0678(2) 0.0444(10) Uani 1.00 1 d . . .
F(5) F 0.3078(2) 0.1461(2) 0.0341(2) 0.0493(11) Uani 1.00 1 d . . .
F(6) F 0.3565(2) 0.2399(2) 0.0016(2) 0.0427(10) Uani 1.00 1 d . . .
F(7) F 0.5797(3) 0.0965(2) 0.2045(3) 0.0810(18) Uani 1.00 1 d . . .
F(8) F 0.4591(2) 0.0540(3) 0.2075(2) 0.085(2) Uani 1.00 1 d . . .
F(9) F 0.4955(3) 0.1488(2) 0.2574(3) 0.0843(19) Uani 1.00 1 d . . .
F(10) F 0.4965(2) 0.0644(2) 0.3251(2) 0.0625(14) Uani 1.00 1 d . . .
F(11) F 0.6169(2) 0.1059(2) 0.3223(3) 0.0756(17) Uani 1.00 1 d . . .
F(12) F 0.5787(3) 0.0101(2) 0.2707(2) 0.0673(14) Uani 1.00 1 d . . .
O(1) O -0.1867(2) 0.1752(2) 0.0374(2) 0.0264(10) Uani 1.00 1 d . . .
O(2) O -0.0553(2) 0.2571(2) 0.0752(2) 0.0238(9) Uani 1.00 1 d . . .
O(3) O -0.0781(2) 0.1592(2) 0.1815(2) 0.0260(10) Uani 1.00 1 d . . .
O(4) O 0.1616(2) 0.1684(2) 0.3710(2) 0.0243(9) Uani 1.00 1 d . . .
O(5) O 0.2703(2) 0.1862(2) 0.5145(2) 0.0274(10) Uani 1.00 1 d . . .
O(6) O 0.1414(2) 0.2714(2) 0.4736(2) 0.0268(10) Uani 1.00 1 d . . .
O(7) O 0.4768(3) 0.2362(2) 0.1444(3) 0.0529(14) Uani 1.00 1 d . . .
N(1) N -0.2341(3) 0.2170(2) 0.1539(2) 0.0250(12) Uani 1.00 1 d . . .
N(2) N -0.1222(3) 0.3073(2) 0.1797(2) 0.0270(12) Uani 1.00 1 d . . .
N(3) N -0.0021(2) 0.1325(2) 0.1974(2) 0.0215(11) Uani 1.00 1 d . . .
N(4) N 0.1428(2) 0.0767(2) 0.2409(2) 0.0226(11) Uani 1.00 1 d . . .
N(5) N 0.0859(2) 0.1414(2) 0.3562(2) 0.0197(11) Uani 1.00 1 d . . .
N(6) N -0.0590(3) 0.0814(2) 0.3197(2) 0.0250(12) Uani 1.00 1 d . . .
N(7) N -0.0068(3) -0.0134(2) 0.2235(2) 0.0264(12) Uani 1.00 1 d . . .
N(8) N 0.0931(3) -0.0021(2) 0.3533(2) 0.0250(12) Uani 1.00 1 d . . .
N(9) N 0.3210(3) 0.2245(2) 0.3989(2) 0.0261(12) Uani 1.00 1 d . . .
N(10) N 0.2096(3) 0.3143(2) 0.3679(2) 0.0263(12) Uani 1.00 1 d . . .
C(1) C -0.2190(3) 0.1182(3) 0.0478(3) 0.0272(15) Uani 1.00 1 d . . .
C(2) C -0.2155(3) 0.0658(3) 0.0047(3) 0.0257(14) Uani 1.00 1 d . . .
C(3) C -0.2522(3) 0.0066(3) 0.0110(3) 0.0329(16) Uani 1.00 1 d . . .
C(4) C -0.2929(4) -0.0026(3) 0.0633(4) 0.0357(17) Uani 1.00 1 d . . .
C(5) C -0.2965(3) 0.0491(3) 0.1051(3) 0.0324(16) Uani 1.00 1 d . . .
C(6) C -0.2617(3) 0.1101(3) 0.0996(3) 0.0280(15) Uani 1.00 1 d . . .
C(7) C -0.2730(3) 0.1618(3) 0.1447(3) 0.0289(15) Uani 1.00 1 d . . .
C(8) C -0.2563(3) 0.2709(3) 0.1959(3) 0.0282(15) Uani 1.00 1 d . . .
C(9) C -0.2967(4) 0.2448(3) 0.2518(3) 0.0330(16) Uani 1.00 1 d . . .
C(10) C -0.3189(3) 0.3132(3) 0.1438(3) 0.0288(15) Uani 1.00 1 d . . .
C(11) C -0.1720(3) 0.3049(3) 0.2325(3) 0.0288(15) Uani 1.00 1 d . . .
C(12) C -0.1870(4) 0.3744(3) 0.2566(3) 0.0357(16) Uani 1.00 1 d . . .
C(13) C -0.1193(4) 0.2668(3) 0.2946(3) 0.0343(16) Uani 1.00 1 d . . .
C(14) C -0.0667(4) 0.3513(3) 0.1830(3) 0.0293(15) Uani 1.00 1 d . . .
C(15) C -0.0075(3) 0.3535(3) 0.1441(3) 0.0283(15) Uani 1.00 1 d . . .
C(16) C 0.0496(3) 0.4050(3) 0.1588(4) 0.0364(17) Uani 1.00 1 d . . .
C(17) C 0.1120(4) 0.4088(3) 0.1259(4) 0.042(2) Uani 1.00 1 d . . .
C(18) C 0.1187(4) 0.3610(3) 0.0785(4) 0.0398(18) Uani 1.00 1 d . . .
C(19) C 0.0630(3) 0.3101(3) 0.0621(3) 0.0325(16) Uani 1.00 1 d . . .
C(20) C -0.0010(3) 0.3061(3) 0.0950(3) 0.0267(15) Uani 1.00 1 d . . .
C(21) C 0.0463(3) 0.1416(3) 0.1587(3) 0.0260(14) Uani 1.00 1 d . . .
C(22) C 0.1287(3) 0.1121(3) 0.1826(3) 0.0244(14) Uani 1.00 1 d . . .
C(23) C 0.1892(4) 0.1223(3) 0.1478(4) 0.0365(17) Uani 1.00 1 d . . .
C(24) C 0.2667(4) 0.0967(3) 0.1763(4) 0.0364(17) Uani 1.00 1 d . . .
C(25) C 0.2830(3) 0.0614(3) 0.2372(3) 0.0313(16) Uani 1.00 1 d . . .
C(26) C 0.2192(3) 0.0524(3) 0.2675(3) 0.0298(15) Uani 1.00 1 d . . .
C(27) C 0.0354(3) 0.1545(3) 0.3931(3) 0.0272(14) Uani 1.00 1 d . . .
C(28) C -0.0452(3) 0.1243(3) 0.3728(3) 0.0273(14) Uani 1.00 1 d . . .
C(29) C -0.1072(3) 0.1407(3) 0.4044(3) 0.0310(15) Uani 1.00 1 d . . .
C(30) C -0.1857(4) 0.1126(3) 0.3779(3) 0.0326(16) Uani 1.00 1 d . . .
C(31) C -0.1990(4) 0.0690(3) 0.3230(3) 0.0338(16) Uani 1.00 1 d . . .
C(32) C -0.1341(3) 0.0551(3) 0.2954(3) 0.0287(15) Uani 1.00 1 d . . .
C(33) C -0.0587(3) -0.0159(3) 0.1588(3) 0.0326(16) Uani 1.00 1 d . . .
C(34) C -0.0927(4) -0.0738(3) 0.1284(4) 0.0372(17) Uani 1.00 1 d . . .
C(35) C -0.0781(4) -0.1297(3) 0.1662(4) 0.0372(17) Uani 1.00 1 d . . .
C(36) C -0.0273(3) -0.1277(3) 0.2341(3) 0.0302(15) Uani 1.00 1 d . . .
C(37) C 0.0108(3) -0.0697(3) 0.2612(3) 0.0255(14) Uani 1.00 1 d . . .
C(38) C 0.0700(4) -0.0632(3) 0.3318(3) 0.0315(16) Uani 1.00 1 d . . .
C(39) C 0.1008(4) -0.1158(3) 0.3733(4) 0.0369(17) Uani 1.00 1 d . . .
C(40) C 0.1571(4) -0.1079(3) 0.4389(3) 0.0384(18) Uani 1.00 1 d . . .
C(41) C 0.1789(4) -0.0460(3) 0.4606(4) 0.0356(16) Uani 1.00 1 d . . .
C(42) C 0.1482(3) 0.0047(3) 0.4167(3) 0.0290(15) Uani 1.00 1 d . . .
C(43) C 0.3080(3) 0.1305(3) 0.5097(3) 0.0277(15) Uani 1.00 1 d . . .
C(44) C 0.3071(4) 0.0797(3) 0.5559(3) 0.0321(16) Uani 1.00 1 d . . .
C(45) C 0.3525(4) 0.0242(3) 0.5569(4) 0.0395(18) Uani 1.00 1 d . . .
C(46) C 0.3976(4) 0.0155(3) 0.5091(4) 0.0392(18) Uani 1.00 1 d . . .
C(47) C 0.3978(4) 0.0638(3) 0.4619(4) 0.0363(17) Uani 1.00 1 d . . .
C(48) C 0.3537(3) 0.1218(3) 0.4600(3) 0.0295(15) Uani 1.00 1 d . . .
C(49) C 0.3623(3) 0.1704(3) 0.4119(3) 0.0289(15) Uani 1.00 1 d . . .
C(50) C 0.3422(4) 0.2757(3) 0.3537(3) 0.0334(16) Uani 1.00 1 d . . .
C(51) C 0.3851(4) 0.2488(3) 0.3015(4) 0.0423(19) Uani 1.00 1 d . . .
C(52) C 0.4040(4) 0.3206(3) 0.4057(3) 0.0327(16) Uani 1.00 1 d . . .
C(53) C 0.2581(4) 0.3103(3) 0.3154(3) 0.0300(15) Uani 1.00 1 d . . .
C(54) C 0.2065(4) 0.2681(3) 0.2551(3) 0.0390(17) Uani 1.00 1 d . . .
C(55) C 0.2749(4) 0.3769(3) 0.2878(4) 0.0434(19) Uani 1.00 1 d . . .
C(56) C 0.1564(3) 0.3598(3) 0.3629(3) 0.0308(16) Uani 1.00 1 d . . .
C(57) C 0.0999(3) 0.3679(3) 0.4050(3) 0.0341(17) Uani 1.00 1 d . . .
C(58) C 0.0486(4) 0.4230(3) 0.3919(4) 0.0441(19) Uani 1.00 1 d . . .
C(59) C -0.0072(4) 0.4348(4) 0.4297(5) 0.052(2) Uani 1.00 1 d . . .
C(60) C -0.0126(4) 0.3915(4) 0.4809(4) 0.052(2) Uani 1.00 1 d . . .
C(61) C 0.0371(4) 0.3362(3) 0.4949(4) 0.0389(18) Uani 1.00 1 d . . .
C(62) C 0.0943(3) 0.3250(3) 0.4576(3) 0.0311(16) Uani 1.00 1 d . . .
H(1) H -0.1870 0.0706 -0.0301 0.031 Uiso 1.00 1 c R . .
H(2) H -0.2499 -0.0278 -0.0202 0.040 Uiso 1.00 1 c R . .
H(3) H -0.3168 -0.0431 0.0692 0.043 Uiso 1.00 1 c R . .
H(4) H -0.3243 0.0435 0.1402 0.039 Uiso 1.00 1 c R . .
H(5) H -0.3125 0.1550 0.1700 0.035 Uiso 1.00 1 c R . .
H(6) H -0.3507 0.2288 0.2291 0.040 Uiso 1.00 1 c R . .
H(7) H -0.3006 0.2789 0.2829 0.040 Uiso 1.00 1 c R . .
H(8) H -0.2636 0.2108 0.2777 0.040 Uiso 1.00 1 c R . .
H(9) H -0.3725 0.2943 0.1342 0.035 Uiso 1.00 1 c R . .
H(10) H -0.3035 0.3166 0.1015 0.035 Uiso 1.00 1 c R . .
H(11) H -0.3197 0.3552 0.1633 0.035 Uiso 1.00 1 c R . .
H(12) H -0.2044 0.4019 0.2167 0.043 Uiso 1.00 1 c R . .
H(13) H -0.1371 0.3906 0.2875 0.043 Uiso 1.00 1 c R . .
H(14) H -0.2289 0.3730 0.2802 0.043 Uiso 1.00 1 c R . .
H(15) H -0.1250 0.2218 0.2845 0.041 Uiso 1.00 1 c R . .
H(16) H -0.1370 0.2759 0.3350 0.041 Uiso 1.00 1 c R . .
H(17) H -0.0627 0.2790 0.3032 0.041 Uiso 1.00 1 c R . .
H(18) H -0.0653 0.3860 0.2147 0.035 Uiso 1.00 1 c R . .
H(19) H 0.0454 0.4374 0.1915 0.044 Uiso 1.00 1 c R . .
H(20) H 0.1500 0.4440 0.1357 0.051 Uiso 1.00 1 c R . .
H(21) H 0.1623 0.3634 0.0570 0.048 Uiso 1.00 1 c R . .
H(22) H 0.0679 0.2782 0.0290 0.039 Uiso 1.00 1 c R . .
H(23) H 0.0295 0.1662 0.1166 0.031 Uiso 1.00 1 c R . .
H(24) H 0.1768 0.1464 0.1053 0.044 Uiso 1.00 1 c R . .
H(25) H 0.3091 0.1034 0.1540 0.044 Uiso 1.00 1 c R . .
H(26) H 0.3364 0.0436 0.2580 0.038 Uiso 1.00 1 c R . .
H(27) H 0.2301 0.0276 0.3094 0.036 Uiso 1.00 1 c R . .
H(28) H 0.0510 0.1830 0.4322 0.033 Uiso 1.00 1 c R . .
H(29) H -0.0962 0.1701 0.4428 0.037 Uiso 1.00 1 c R . .
H(30) H -0.2294 0.1233 0.3976 0.039 Uiso 1.00 1 c R . .
H(31) H -0.2516 0.0491 0.3045 0.041 Uiso 1.00 1 c R . .
H(32) H -0.1435 0.0254 0.2574 0.034 Uiso 1.00 1 c R . .
H(33) H -0.0728 0.0232 0.1327 0.039 Uiso 1.00 1 c R . .
H(34) H -0.1263 -0.0745 0.0810 0.045 Uiso 1.00 1 c R . .
H(35) H -0.1024 -0.1693 0.1462 0.045 Uiso 1.00 1 c R . .
H(36) H -0.0182 -0.1657 0.2623 0.036 Uiso 1.00 1 c R . .
H(37) H 0.0833 -0.1582 0.3568 0.044 Uiso 1.00 1 c R . .
H(38) H 0.1797 -0.1441 0.4676 0.046 Uiso 1.00 1 c R . .
H(39) H 0.2153 -0.0382 0.5060 0.043 Uiso 1.00 1 c R . .
H(40) H 0.1669 0.0471 0.4319 0.035 Uiso 1.00 1 c R . .
H(41) H 0.2743 0.0837 0.5875 0.038 Uiso 1.00 1 c R . .
H(42) H 0.3530 -0.0085 0.5907 0.047 Uiso 1.00 1 c R . .
H(43) H 0.4279 -0.0234 0.5090 0.047 Uiso 1.00 1 c R . .
H(44) H 0.4289 0.0579 0.4293 0.044 Uiso 1.00 1 c R . .
H(45) H 0.4018 0.1626 0.3869 0.035 Uiso 1.00 1 c R . .
H(46) H 0.4395 0.2350 0.3260 0.051 Uiso 1.00 1 c R . .
H(47) H 0.3881 0.2816 0.2687 0.051 Uiso 1.00 1 c R . .
H(48) H 0.3543 0.2130 0.2773 0.051 Uiso 1.00 1 c R . .
H(49) H 0.4577 0.3015 0.4182 0.039 Uiso 1.00 1 c R . .
H(50) H 0.3864 0.3263 0.4467 0.039 Uiso 1.00 1 c R . .
H(51) H 0.4060 0.3615 0.3842 0.039 Uiso 1.00 1 c R . .
H(52) H 0.2148 0.2237 0.2677 0.047 Uiso 1.00 1 c R . .
H(53) H 0.2234 0.2760 0.2140 0.047 Uiso 1.00 1 c R . .
H(54) H 0.1494 0.2786 0.2462 0.047 Uiso 1.00 1 c R . .
H(55) H 0.2240 0.3955 0.2610 0.052 Uiso 1.00 1 c R . .
H(56) H 0.3110 0.3719 0.2589 0.052 Uiso 1.00 1 c R . .
H(57) H 0.3002 0.4044 0.3262 0.052 Uiso 1.00 1 c R . .
H(58) H 0.1538 0.3916 0.3277 0.037 Uiso 1.00 1 c R . .
H(59) H 0.0524 0.4527 0.3563 0.053 Uiso 1.00 1 c R . .
H(60) H -0.0414 0.4722 0.4205 0.062 Uiso 1.00 1 c R . .
H(61) H -0.0508 0.3994 0.5072 0.062 Uiso 1.00 1 c R . .
H(62) H 0.0319 0.3063 0.5298 0.047 Uiso 1.00 1 c R . .

loop_
_atom_site_aniso_label
_atom_site_aniso_U_11
_atom_site_aniso_U_22
_atom_site_aniso_U_33
_atom_site_aniso_U_12
_atom_site_aniso_U_13
_atom_site_aniso_U_23
Ni(1) 0.0201(4) 0.0228(4) 0.0224(4) 0.0008(3) 0.0058(3) 0.0010(3)
Mn(1) 0.0216(4) 0.0232(5) 0.0240(5) -0.0006(4) 0.0069(4) 0.0015(4)
Mn(2) 0.0225(5) 0.0270(5) 0.0263(5) 0.0006(4) 0.0084(4) -0.0000(4)
P(1) 0.0474(11) 0.0302(10) 0.0282(10) -0.0095(8) 0.0124(8) -0.0016(8)
P(2) 0.0266(9) 0.0364(11) 0.0447(12) 0.0028(7) 0.0176(8) 0.0058(9)
F(1) 0.072(3) 0.063(3) 0.036(2) -0.022(2) 0.024(2) -0.013(2)
F(2) 0.053(2) 0.052(3) 0.064(3) 0.001(2) 0.013(2) 0.020(2)
F(3) 0.048(2) 0.064(3) 0.046(2) -0.027(2) 0.018(2) -0.008(2)
F(4) 0.055(2) 0.041(2) 0.038(2) -0.010(2) 0.016(2) -0.015(2)
F(5) 0.072(3) 0.032(2) 0.046(2) -0.003(2) 0.021(2) 0.008(2)
F(6) 0.044(2) 0.034(2) 0.049(2) -0.0139(19) 0.013(2) 0.000(2)
F(7) 0.107(4) 0.073(3) 0.097(4) 0.008(3) 0.082(3) 0.013(3)
F(8) 0.032(2) 0.163(6) 0.055(3) 0.010(3) 0.003(2) -0.039(3)
F(9) 0.120(4) 0.070(3) 0.077(4) 0.061(3) 0.052(3) 0.024(3)
F(10) 0.053(2) 0.099(4) 0.042(2) -0.014(2) 0.025(2) 0.006(2)
F(11) 0.035(2) 0.090(4) 0.099(4) -0.019(2) 0.014(2) -0.048(3)
F(12) 0.086(3) 0.036(2) 0.076(3) 0.013(2) 0.017(3) 0.004(2)
O(1) 0.026(2) 0.026(2) 0.028(2) -0.0003(19) 0.0097(19) 0.002(2)
O(2) 0.020(2) 0.023(2) 0.028(2) -0.0040(18) 0.0060(18) 0.000(2)
O(3) 0.022(2) 0.025(2) 0.028(2) 0.0047(18) 0.0019(18) 0.005(2)
O(4) 0.022(2) 0.024(2) 0.027(2) -0.0040(18) 0.0077(18) -0.006(2)
O(5) 0.029(2) 0.027(2) 0.027(2) 0.0049(19) 0.009(2) -0.002(2)
O(6) 0.018(2) 0.033(2) 0.032(2) 0.0030(19) 0.0113(19) 0.001(2)
O(7) 0.059(3) 0.038(3) 0.056(3) 0.002(2) 0.008(2) 0.009(2)
N(1) 0.023(2) 0.028(3) 0.025(3) 0.001(2) 0.009(2) -0.001(2)
N(2) 0.032(2) 0.021(2) 0.027(3) 0.008(2) 0.006(2) 0.002(2)
N(3) 0.021(2) 0.021(2) 0.021(2) 0.006(2) 0.001(2) -0.002(2)
N(4) 0.015(2) 0.025(2) 0.027(3) 0.002(2) 0.004(2) -0.003(2)
N(5) 0.019(2) 0.014(2) 0.022(2) 0.002(2) 0.001(2) 0.003(2)
N(6) 0.024(2) 0.025(3) 0.028(3) -0.001(2) 0.012(2) -0.001(2)
N(7) 0.024(2) 0.028(3) 0.026(3) 0.001(2) 0.005(2) -0.005(2)
N(8) 0.024(2) 0.024(3) 0.027(3) -0.001(2) 0.009(2) 0.004(2)
N(9) 0.023(2) 0.026(3) 0.030(3) 0.001(2) 0.009(2) -0.001(2)
N(10) 0.027(2) 0.026(3) 0.027(3) -0.004(2) 0.010(2) -0.003(2)
C(1) 0.020(3) 0.026(3) 0.030(3) 0.001(2) -0.001(2) -0.005(3)
C(2) 0.024(3) 0.027(3) 0.028(3) -0.004(2) 0.010(2) 0.003(3)
C(3) 0.025(3) 0.029(4) 0.039(4) 0.003(2) 0.000(3) -0.004(3)
C(4) 0.031(3) 0.024(3) 0.054(5) -0.007(3) 0.015(3) -0.001(3)
C(5) 0.020(3) 0.033(4) 0.047(4) -0.007(2) 0.015(3) -0.007(3)
C(6) 0.030(3) 0.026(3) 0.031(3) -0.004(2) 0.012(3) 0.003(3)
C(7) 0.022(3) 0.030(3) 0.035(4) -0.001(2) 0.009(2) 0.001(3)
C(8) 0.028(3) 0.031(3) 0.026(3) 0.002(2) 0.010(2) -0.003(3)
C(9) 0.040(4) 0.025(3) 0.038(4) 0.005(3) 0.017(3) -0.000(3)
C(10) 0.031(3) 0.025(3) 0.033(3) 0.001(2) 0.014(3) 0.002(3)
C(11) 0.026(3) 0.031(3) 0.031(3) 0.000(2) 0.010(2) -0.005(3)
C(12) 0.038(3) 0.032(4) 0.036(4) -0.004(3) 0.009(3) -0.003(3)
C(13) 0.030(3) 0.038(4) 0.033(4) 0.003(3) 0.006(3) 0.003(3)
C(14) 0.034(3) 0.021(3) 0.028(3) 0.006(2) 0.001(2) -0.004(3)
C(15) 0.023(3) 0.023(3) 0.037(4) 0.005(2) 0.005(2) 0.008(3)
C(16) 0.027(3) 0.031(4) 0.044(4) -0.006(3) -0.003(3) 0.007(3)
C(17) 0.036(4) 0.030(4) 0.050(5) -0.006(3) -0.004(3) 0.017(3)
C(18) 0.036(4) 0.040(4) 0.048(4) -0.000(3) 0.019(3) 0.016(3)
C(19) 0.025(3) 0.033(4) 0.040(4) 0.004(3) 0.010(3) 0.008(3)
C(20) 0.020(3) 0.024(3) 0.036(4) 0.004(2) 0.008(2) 0.015(3)
C(21) 0.026(3) 0.028(3) 0.022(3) 0.005(2) 0.003(2) 0.006(2)
C(22) 0.027(3) 0.025(3) 0.024(3) 0.004(2) 0.010(2) 0.002(2)
C(23) 0.036(3) 0.037(4) 0.042(4) 0.006(3) 0.021(3) 0.011(3)
C(24) 0.029(3) 0.039(4) 0.044(4) -0.002(3) 0.014(3) 0.001(3)
C(25) 0.023(3) 0.034(4) 0.036(4) 0.011(2) 0.008(3) 0.006(3)
C(26) 0.029(3) 0.029(3) 0.030(3) 0.006(2) 0.005(2) 0.011(3)
C(27) 0.025(3) 0.026(3) 0.030(3) -0.003(2) 0.006(2) -0.004(3)
C(28) 0.032(3) 0.027(3) 0.023(3) 0.003(2) 0.009(2) 0.005(3)
C(29) 0.034(3) 0.036(4) 0.024(3) -0.006(3) 0.011(3) 0.000(3)
C(30) 0.031(3) 0.040(4) 0.032(4) 0.005(3) 0.018(3) 0.002(3)
C(31) 0.029(3) 0.028(3) 0.043(4) 0.001(2) 0.009(3) 0.007(3)
C(32) 0.025(3) 0.032(4) 0.028(3) -0.001(2) 0.006(2) -0.005(3)
C(33) 0.025(3) 0.033(4) 0.040(4) 0.005(3) 0.009(3) -0.000(3)
C(34) 0.042(4) 0.030(4) 0.035(4) 0.002(3) 0.002(3) 0.000(3)
C(35) 0.035(3) 0.035(4) 0.042(4) -0.003(3) 0.012(3) -0.012(3)
C(36) 0.026(3) 0.032(4) 0.032(4) 0.002(2) 0.008(3) -0.000(3)
C(37) 0.026(3) 0.024(3) 0.027(3) 0.008(2) 0.010(2) 0.000(3)
C(38) 0.035(3) 0.034(4) 0.030(3) 0.009(3) 0.017(3) 0.009(3)
C(39) 0.043(4) 0.026(3) 0.044(4) -0.003(3) 0.016(3) 0.004(3)
C(40) 0.042(4) 0.046(4) 0.029(4) 0.008(3) 0.013(3) 0.015(3)
C(41) 0.037(3) 0.031(4) 0.035(4) -0.005(3) 0.004(3) 0.003(3)
C(42) 0.030(3) 0.026(3) 0.027(3) -0.003(2) 0.000(2) 0.002(3)
C(43) 0.029(3) 0.022(3) 0.028(3) -0.003(2) 0.002(2) -0.009(3)
C(44) 0.038(3) 0.033(4) 0.022(3) -0.006(3) 0.001(3) -0.003(3)
C(45) 0.036(4) 0.028(4) 0.048(5) 0.008(3) 0.001(3) 0.001(3)
C(46) 0.032(3) 0.032(4) 0.049(5) 0.006(3) 0.004(3) -0.011(3)
C(47) 0.028(3) 0.038(4) 0.045(4) -0.001(3) 0.013(3) -0.005(3)
C(48) 0.029(3) 0.027(3) 0.028(3) 0.006(2) 0.002(2) -0.010(3)
C(49) 0.022(3) 0.040(4) 0.030(3) -0.008(3) 0.014(2) -0.012(3)
C(50) 0.036(3) 0.037(4) 0.032(4) -0.005(3) 0.018(3) -0.007(3)
C(51) 0.045(4) 0.041(4) 0.050(5) -0.014(3) 0.029(3) -0.012(3)
C(52) 0.029(3) 0.033(4) 0.037(4) -0.008(3) 0.010(3) 0.002(3)
C(53) 0.035(3) 0.027(3) 0.030(3) -0.003(3) 0.014(3) -0.005(3)
C(54) 0.042(4) 0.039(4) 0.037(4) -0.008(3) 0.013(3) -0.000(3)
C(55) 0.055(4) 0.040(4) 0.032(4) -0.013(3) 0.007(3) 0.006(3)
C(56) 0.030(3) 0.026(3) 0.028(3) -0.007(3) -0.006(2) 0.002(3)
C(57) 0.022(3) 0.034(4) 0.043(4) 0.002(2) 0.003(3) -0.002(3)
C(58) 0.027(3) 0.045(4) 0.058(5) -0.001(3) 0.008(3) 0.006(4)
C(59) 0.031(4) 0.035(4) 0.086(7) 0.008(3) 0.012(4) -0.004(4)
C(60) 0.046(4) 0.051(5) 0.063(6) 0.016(4) 0.023(4) -0.007(4)
C(61) 0.032(3) 0.038(4) 0.046(4) -0.001(3) 0.010(3) -0.005(3)
C(62) 0.028(3) 0.035(4) 0.031(4) 0.008(3) 0.009(3) -0.003(3)

loop_
_atom_type_symbol
_atom_type_description
_atom_type_scat_dispersion_real
_atom_type_scat_dispersion_imag
_atom_type_scat_source
C C 0.003 0.002
;
International Tables for Crystallography
(1992, Vol. C, Tables 4.2.6.8 and 6.1.1.4)
;
H H 0.000 0.000
;
International Tables for Crystallography
(1992, Vol. C, Table 6.1.1.4)
;
N N 0.006 0.003
;
International Tables for Crystallography
(1992, Vol. C, Tables 4.2.6.8 and 6.1.1.4)
;
O O 0.011 0.006
;
International Tables for Crystallography
(1992, Vol. C, Tables 4.2.6.8 and 6.1.1.4)
;
P P 0.102 0.094
;
International Tables for Crystallography
(1992, Vol. C, Tables 4.2.6.8 and 6.1.1.4)
;
F F 0.017 0.010
;
International Tables for Crystallography
(1992, Vol. C, Tables 4.2.6.8 and 6.1.1.4)
;
Mn Mn 0.337 0.728
;
International Tables for Crystallography
(1992, Vol. C, Tables 4.2.6.8 and 6.1.1.4)
;
Ni Ni 0.339 1.112
;
International Tables for Crystallography
(1992, Vol. C, Tables 4.2.6.8 and 6.1.1.4)
;

loop_
_geom_angle_atom_site_label_1
_geom_angle_atom_site_label_2
_geom_angle_atom_site_label_3
_geom_angle
_geom_angle_publ_flag
_geom_angle_site_symmetry_1
_geom_angle_site_symmetry_2
_geom_angle_site_symmetry_3
N(3) Ni(1) N(4) 78.8(2) yes . . .
N(3) Ni(1) N(5) 97.09(19) yes . . .
N(3) Ni(1) N(6) 94.7(2) yes . . .
N(3) Ni(1) N(7) 94.21(19) yes . . .
N(3) Ni(1) N(8) 170.1(2) yes . . .
N(4) Ni(1) N(5) 94.8(2) yes . . .
N(4) Ni(1) N(6) 170.7(2) yes . . .
N(4) Ni(1) N(7) 94.5(2) yes . . .
N(4) Ni(1) N(8) 95.3(2) yes . . .
N(5) Ni(1) N(6) 79.4(2) yes . . .
N(5) Ni(1) N(7) 166.6(2) yes . . .
N(5) Ni(1) N(8) 91.21(19) yes . . .
N(6) Ni(1) N(7) 92.5(2) yes . . .
N(6) Ni(1) N(8) 92.1(2) yes . . .
N(7) Ni(1) N(8) 78.29(19) yes . . .
O(1) Mn(1) O(2) 91.96(19) yes . . .
O(1) Mn(1) O(3) 94.47(17) yes . . .
O(1) Mn(1) O(5) 78.06(15) yes . . 4_454
O(1) Mn(1) N(1) 91.8(2) yes . . .
O(1) Mn(1) N(2) 163.32(19) yes . . .
O(2) Mn(1) O(3) 98.88(17) yes . . .
O(2) Mn(1) O(5) 82.42(15) yes . . 4_454
O(2) Mn(1) N(1) 173.6(2) yes . . .
O(2) Mn(1) N(2) 93.7(2) yes . . .
O(3) Mn(1) O(5) 172.48(14) yes . . 4_454
O(3) Mn(1) N(1) 86.02(19) yes . . .
O(3) Mn(1) N(2) 100.11(19) yes . . .
O(5) Mn(1) N(1) 93.25(17) yes 4_454 . .
O(5) Mn(1) N(2) 87.16(17) yes 4_454 . .
N(1) Mn(1) N(2) 81.3(2) yes . . .
O(1) Mn(2) O(4) 171.68(15) yes 4_555 . .
O(1) Mn(2) O(5) 77.41(15) yes 4_555 . .
O(1) Mn(2) O(6) 79.97(16) yes 4_555 . .
O(1) Mn(2) N(9) 93.99(17) yes 4_555 . .
O(1) Mn(2) N(10) 88.76(17) yes 4_555 . .
O(4) Mn(2) O(5) 94.37(17) yes . . .
O(4) Mn(2) O(6) 99.37(18) yes . . .
O(4) Mn(2) N(9) 87.40(19) yes . . .
O(4) Mn(2) N(10) 99.56(19) yes . . .
O(5) Mn(2) O(6) 92.8(2) yes . . .
O(5) Mn(2) N(9) 91.2(2) yes . . .
O(5) Mn(2) N(10) 163.64(19) yes . . .
O(6) Mn(2) N(9) 171.8(2) yes . . .
O(6) Mn(2) N(10) 93.4(2) yes . . .
N(9) Mn(2) N(10) 81.0(2) yes . . .
F(1) P(1) F(2) 90.3(2) yes . . .
F(1) P(1) F(3) 90.7(2) yes . . .
F(1) P(1) F(4) 179.4(2) yes . . .
F(1) P(1) F(5) 89.8(2) yes . . .
F(1) P(1) F(6) 90.1(2) yes . . .
F(2) P(1) F(3) 90.2(2) yes . . .
F(2) P(1) F(4) 90.1(2) yes . . .
F(2) P(1) F(5) 179.3(2) yes . . .
F(2) P(1) F(6) 89.3(2) yes . . .
F(3) P(1) F(4) 89.7(2) yes . . .
F(3) P(1) F(5) 90.5(2) yes . . .
F(3) P(1) F(6) 179.1(2) yes . . .
F(4) P(1) F(5) 89.7(2) yes . . .
F(4) P(1) F(6) 89.5(2) yes . . .
F(5) P(1) F(6) 90.1(2) yes . . .
F(7) P(2) F(8) 88.9(3) yes . . .
F(7) P(2) F(9) 90.6(3) yes . . .
F(7) P(2) F(10) 178.8(3) yes . . .
F(7) P(2) F(11) 90.6(3) yes . . .
F(7) P(2) F(12) 88.7(3) yes . . .
F(8) P(2) F(9) 88.0(3) yes . . .
F(8) P(2) F(10) 91.0(2) yes . . .
F(8) P(2) F(11) 179.2(3) yes . . .
F(8) P(2) F(12) 90.2(3) yes . . .
F(9) P(2) F(10) 88.2(3) yes . . .
F(9) P(2) F(11) 91.4(2) yes . . .
F(9) P(2) F(12) 178.0(2) yes . . .
F(10) P(2) F(11) 89.5(2) yes . . .
F(10) P(2) F(12) 92.6(3) yes . . .
F(11) P(2) F(12) 90.4(2) yes . . .
Mn(1) O(1) Mn(2) 101.82(17) yes . . 4_454
Mn(1) O(1) C(1) 121.2(4) yes . . .
Mn(2) O(1) C(1) 120.5(3) yes 4_454 . .
Mn(1) O(2) C(20) 128.3(4) yes . . .
Mn(1) O(3) N(3) 135.5(3) yes . . .
Mn(2) O(4) N(5) 136.5(3) yes . . .
Mn(1) O(5) Mn(2) 102.69(17) yes 4_555 . .
Mn(1) O(5) C(43) 114.4(3) yes 4_555 . .
Mn(2) O(5) C(43) 123.8(4) yes . . .
Mn(2) O(6) C(62) 129.4(4) yes . . .
Mn(1) N(1) C(7) 120.5(5) yes . . .
Mn(1) N(1) C(8) 117.2(4) yes . . .
C(7) N(1) C(8) 122.3(6) yes . . .
Mn(1) N(2) C(11) 114.7(3) yes . . .
Mn(1) N(2) C(14) 123.5(5) yes . . .
C(11) N(2) C(14) 121.4(5) yes . . .
Ni(1) N(3) O(3) 123.3(4) yes . . .
Ni(1) N(3) C(21) 115.1(3) yes . . .
O(3) N(3) C(21) 121.6(4) yes . . .
Ni(1) N(4) C(22) 113.9(3) yes . . .
Ni(1) N(4) C(26) 128.5(4) yes . . .
C(22) N(4) C(26) 117.5(5) yes . . .
Ni(1) N(5) O(4) 124.5(4) yes . . .
Ni(1) N(5) C(27) 113.8(3) yes . . .
O(4) N(5) C(27) 121.4(4) yes . . .
Ni(1) N(6) C(28) 112.3(4) yes . . .
Ni(1) N(6) C(32) 128.3(4) yes . . .
C(28) N(6) C(32) 119.2(6) yes . . .
Ni(1) N(7) C(33) 126.9(4) yes . . .
Ni(1) N(7) C(37) 114.3(3) yes . . .
C(33) N(7) C(37) 118.4(5) yes . . .
Ni(1) N(8) C(38) 115.7(3) yes . . .
Ni(1) N(8) C(42) 127.3(4) yes . . .
C(38) N(8) C(42) 116.9(5) yes . . .
Mn(2) N(9) C(49) 121.6(5) yes . . .
Mn(2) N(9) C(50) 116.9(4) yes . . .
C(49) N(9) C(50) 121.4(6) yes . . .
Mn(2) N(10) C(53) 116.4(4) yes . . .
Mn(2) N(10) C(56) 123.8(5) yes . . .
C(53) N(10) C(56) 119.6(5) yes . . .
O(1) C(1) C(2) 120.0(6) yes . . .
O(1) C(1) C(6) 121.7(6) yes . . .
C(2) C(1) C(6) 118.2(6) yes . . .
C(1) C(2) C(3) 122.0(6) yes . . .
C(2) C(3) C(4) 120.3(6) yes . . .
C(3) C(4) C(5) 117.3(6) yes . . .
C(4) C(5) C(6) 124.2(7) yes . . .
C(1) C(6) C(5) 117.9(6) yes . . .
C(1) C(6) C(7) 123.0(6) yes . . .
C(5) C(6) C(7) 119.1(6) yes . . .
N(1) C(7) C(6) 126.1(6) yes . . .
N(1) C(8) C(9) 111.7(5) yes . . .
N(1) C(8) C(10) 106.3(5) yes . . .
N(1) C(8) C(11) 104.8(5) yes . . .
C(9) C(8) C(10) 109.0(5) yes . . .
C(9) C(8) C(11) 110.2(5) yes . . .
C(10) C(8) C(11) 114.7(5) yes . . .
N(2) C(11) C(8) 107.4(5) yes . . .
N(2) C(11) C(12) 110.6(5) yes . . .
N(2) C(11) C(13) 105.6(5) yes . . .
C(8) C(11) C(12) 110.6(5) yes . . .
C(8) C(11) C(13) 112.9(5) yes . . .
C(12) C(11) C(13) 109.6(5) yes . . .
N(2) C(14) C(15) 127.0(6) yes . . .
C(14) C(15) C(16) 117.0(6) yes . . .
C(14) C(15) C(20) 123.9(5) yes . . .
C(16) C(15) C(20) 119.1(6) yes . . .
C(15) C(16) C(17) 120.6(7) yes . . .
C(16) C(17) C(18) 119.7(6) yes . . .
C(17) C(18) C(19) 121.4(7) yes . . .
C(18) C(19) C(20) 119.2(7) yes . . .
O(2) C(20) C(15) 123.1(6) yes . . .
O(2) C(20) C(19) 116.9(6) yes . . .
C(15) C(20) C(19) 119.9(5) yes . . .
N(3) C(21) C(22) 116.6(5) yes . . .
N(4) C(22) C(21) 115.4(6) yes . . .
N(4) C(22) C(23) 122.5(5) yes . . .
C(21) C(22) C(23) 122.1(6) yes . . .
C(22) C(23) C(24) 118.5(6) yes . . .
C(23) C(24) C(25) 119.8(7) yes . . .
C(24) C(25) C(26) 118.0(5) yes . . .
N(4) C(26) C(25) 123.7(6) yes . . .
N(5) C(27) C(28) 117.8(5) yes . . .
N(6) C(28) C(27) 116.3(6) yes . . .
N(6) C(28) C(29) 121.6(5) yes . . .
C(27) C(28) C(29) 122.0(6) yes . . .
C(28) C(29) C(30) 118.2(6) yes . . .
C(29) C(30) C(31) 119.3(7) yes . . .
C(30) C(31) C(32) 118.6(6) yes . . .
N(6) C(32) C(31) 123.0(6) yes . . .
N(7) C(33) C(34) 121.9(6) yes . . .
C(33) C(34) C(35) 120.2(6) yes . . .
C(34) C(35) C(36) 118.7(6) yes . . .
C(35) C(36) C(37) 119.7(6) yes . . .
N(7) C(37) C(36) 120.9(5) yes . . .
N(7) C(37) C(38) 115.2(5) yes . . .
C(36) C(37) C(38) 123.9(5) yes . . .
N(8) C(38) C(37) 116.1(5) yes . . .
N(8) C(38) C(39) 121.5(5) yes . . .
C(37) C(38) C(39) 122.4(6) yes . . .
C(38) C(39) C(40) 120.8(6) yes . . .
C(39) C(40) C(41) 117.2(6) yes . . .
C(40) C(41) C(42) 119.8(6) yes . . .
N(8) C(42) C(41) 123.6(6) yes . . .
O(5) C(43) C(44) 120.6(6) yes . . .
O(5) C(43) C(48) 121.3(6) yes . . .
C(44) C(43) C(48) 118.1(6) yes . . .
C(43) C(44) C(45) 121.7(7) yes . . .
C(44) C(45) C(46) 120.6(7) yes . . .
C(45) C(46) C(47) 118.8(7) yes . . .
C(46) C(47) C(48) 122.5(7) yes . . .
C(43) C(48) C(47) 118.2(6) yes . . .
C(43) C(48) C(49) 123.8(6) yes . . .
C(47) C(48) C(49) 117.8(7) yes . . .
N(9) C(49) C(48) 126.1(6) yes . . .
N(9) C(50) C(51) 113.0(6) yes . . .
N(9) C(50) C(52) 104.6(5) yes . . .
N(9) C(50) C(53) 106.0(5) yes . . .
C(51) C(50) C(52) 108.3(5) yes . . .
C(51) C(50) C(53) 111.7(5) yes . . .
C(52) C(50) C(53) 113.1(5) yes . . .
N(10) C(53) C(50) 106.4(5) yes . . .
N(10) C(53) C(54) 106.0(5) yes . . .
N(10) C(53) C(55) 113.0(5) yes . . .
C(50) C(53) C(54) 110.6(5) yes . . .
C(50) C(53) C(55) 110.3(5) yes . . .
C(54) C(53) C(55) 110.4(5) yes . . .
N(10) C(56) C(57) 126.9(6) yes . . .
C(56) C(57) C(58) 117.1(7) yes . . .
C(56) C(57) C(62) 123.8(6) yes . . .
C(58) C(57) C(62) 119.1(7) yes . . .
C(57) C(58) C(59) 121.1(7) yes . . .
C(58) C(59) C(60) 119.2(7) yes . . .
C(59) C(60) C(61) 121.0(8) yes . . .
C(60) C(61) C(62) 119.9(7) yes . . .
O(6) C(62) C(57) 122.6(6) yes . . .
O(6) C(62) C(61) 117.6(6) yes . . .
C(57) C(62) C(61) 119.8(6) yes . . .
C(1) C(2) H(1) 119.0 no . . .
C(3) C(2) H(1) 119.0 no . . .
C(2) C(3) H(2) 119.8 no . . .
C(4) C(3) H(2) 119.8 no . . .
C(3) C(4) H(3) 121.4 no . . .
C(5) C(4) H(3) 121.4 no . . .
C(4) C(5) H(4) 117.9 no . . .
C(6) C(5) H(4) 117.9 no . . .
N(1) C(7) H(5) 117.0 no . . .
C(6) C(7) H(5) 117.0 no . . .
C(8) C(9) H(6) 109.5 no . . .
C(8) C(9) H(7) 109.5 no . . .
C(8) C(9) H(8) 109.5 no . . .
H(6) C(9) H(7) 109.5 no . . .
H(6) C(9) H(8) 109.5 no . . .
H(7) C(9) H(8) 109.5 no . . .
C(8) C(10) H(9) 109.5 no . . .
C(8) C(10) H(10) 109.5 no . . .
C(8) C(10) H(11) 109.5 no . . .
H(9) C(10) H(10) 109.5 no . . .
H(9) C(10) H(11) 109.5 no . . .
H(10) C(10) H(11) 109.5 no . . .
C(11) C(12) H(12) 109.5 no . . .
C(11) C(12) H(13) 109.5 no . . .
C(11) C(12) H(14) 109.5 no . . .
H(12) C(12) H(13) 109.5 no . . .
H(12) C(12) H(14) 109.5 no . . .
H(13) C(12) H(14) 109.5 no . . .
C(11) C(13) H(15) 109.5 no . . .
C(11) C(13) H(16) 109.5 no . . .
C(11) C(13) H(17) 109.5 no . . .
H(15) C(13) H(16) 109.5 no . . .
H(15) C(13) H(17) 109.5 no . . .
H(16) C(13) H(17) 109.5 no . . .
N(2) C(14) H(18) 116.5 no . . .
C(15) C(14) H(18) 116.5 no . . .
C(15) C(16) H(19) 119.7 no . . .
C(17) C(16) H(19) 119.7 no . . .
C(16) C(17) H(20) 120.1 no . . .
C(18) C(17) H(20) 120.1 no . . .
C(17) C(18) H(21) 119.3 no . . .
C(19) C(18) H(21) 119.3 no . . .
C(18) C(19) H(22) 120.4 no . . .
C(20) C(19) H(22) 120.4 no . . .
N(3) C(21) H(23) 121.7 no . . .
C(22) C(21) H(23) 121.7 no . . .
C(22) C(23) H(24) 120.8 no . . .
C(24) C(23) H(24) 120.8 no . . .
C(23) C(24) H(25) 120.1 no . . .
C(25) C(24) H(25) 120.1 no . . .
C(24) C(25) H(26) 121.0 no . . .
C(26) C(25) H(26) 121.0 no . . .
N(4) C(26) H(27) 118.2 no . . .
C(25) C(26) H(27) 118.2 no . . .
N(5) C(27) H(28) 121.1 no . . .
C(28) C(27) H(28) 121.1 no . . .
C(28) C(29) H(29) 120.9 no . . .
C(30) C(29) H(29) 120.9 no . . .
C(29) C(30) H(30) 120.3 no . . .
C(31) C(30) H(30) 120.3 no . . .
C(30) C(31) H(31) 120.7 no . . .
C(32) C(31) H(31) 120.7 no . . .
N(6) C(32) H(32) 118.5 no . . .
C(31) C(32) H(32) 118.5 no . . .
N(7) C(33) H(33) 119.1 no . . .
C(34) C(33) H(33) 119.1 no . . .
C(33) C(34) H(34) 119.9 no . . .
C(35) C(34) H(34) 119.9 no . . .
C(34) C(35) H(35) 120.7 no . . .
C(36) C(35) H(35) 120.7 no . . .
C(35) C(36) H(36) 120.2 no . . .
C(37) C(36) H(36) 120.2 no . . .
C(38) C(39) H(37) 119.6 no . . .
C(40) C(39) H(37) 119.6 no . . .
C(39) C(40) H(38) 121.4 no . . .
C(41) C(40) H(38) 121.4 no . . .
C(40) C(41) H(39) 120.1 no . . .
C(42) C(41) H(39) 120.1 no . . .
N(8) C(42) H(40) 118.2 no . . .
C(41) C(42) H(40) 118.2 no . . .
C(43) C(44) H(41) 119.1 no . . .
C(45) C(44) H(41) 119.1 no . . .
C(44) C(45) H(42) 119.7 no . . .
C(46) C(45) H(42) 119.7 no . . .
C(45) C(46) H(43) 120.6 no . . .
C(47) C(46) H(43) 120.6 no . . .
C(46) C(47) H(44) 118.8 no . . .
C(48) C(47) H(44) 118.8 no . . .
N(9) C(49) H(45) 117.0 no . . .
C(48) C(49) H(45) 117.0 no . . .
C(50) C(51) H(46) 109.5 no . . .
C(50) C(51) H(47) 109.5 no . . .
C(50) C(51) H(48) 109.5 no . . .
H(46) C(51) H(47) 109.5 no . . .
H(46) C(51) H(48) 109.5 no . . .
H(47) C(51) H(48) 109.5 no . . .
C(50) C(52) H(49) 109.5 no . . .
C(50) C(52) H(50) 109.5 no . . .
C(50) C(52) H(51) 109.5 no . . .
H(49) C(52) H(50) 109.5 no . . .
H(49) C(52) H(51) 109.5 no . . .
H(50) C(52) H(51) 109.5 no . . .
C(53) C(54) H(52) 109.5 no . . .
C(53) C(54) H(53) 109.5 no . . .
C(53) C(54) H(54) 109.5 no . . .
H(52) C(54) H(53) 109.5 no . . .
H(52) C(54) H(54) 109.5 no . . .
H(53) C(54) H(54) 109.5 no . . .
C(53) C(55) H(55) 109.5 no . . .
C(53) C(55) H(56) 109.5 no . . .
C(53) C(55) H(57) 109.5 no . . .
H(55) C(55) H(56) 109.5 no . . .
H(55) C(55) H(57) 109.5 no . . .
H(56) C(55) H(57) 109.5 no . . .
N(10) C(56) H(58) 116.5 no . . .
C(57) C(56) H(58) 116.5 no . . .
C(57) C(58) H(59) 119.4 no . . .
C(59) C(58) H(59) 119.4 no . . .
C(58) C(59) H(60) 120.4 no . . .
C(60) C(59) H(60) 120.4 no . . .
C(59) C(60) H(61) 119.5 no . . .
C(61) C(60) H(61) 119.5 no . . .
C(60) C(61) H(62) 120.1 no . . .
C(62) C(61) H(62) 120.1 no . . .

loop_
_geom_bond_atom_site_label_1
_geom_bond_atom_site_label_2
_geom_bond_distance
_geom_bond_publ_flag
_geom_bond_site_symmetry_1
_geom_bond_site_symmetry_2
Ni(1) N(3) 2.057(4) yes . .
Ni(1) N(4) 2.057(5) yes . .
Ni(1) N(5) 2.061(4) yes . .
Ni(1) N(6) 2.078(5) yes . .
Ni(1) N(7) 2.120(5) yes . .
Ni(1) N(8) 2.088(5) yes . .
Mn(1) O(1) 1.900(4) yes . .
Mn(1) O(2) 1.873(4) yes . .
Mn(1) O(3) 2.105(4) yes . .
Mn(1) O(5) 2.689(4) yes . 4_454
Mn(1) N(1) 1.985(5) yes . .
Mn(1) N(2) 1.995(5) yes . .
Mn(2) O(1) 2.714(4) yes . 4_555
Mn(2) O(4) 2.101(4) yes . .
Mn(2) O(5) 1.900(4) yes . .
Mn(2) O(6) 1.867(4) yes . .
Mn(2) N(9) 1.988(5) yes . .
Mn(2) N(10) 1.988(5) yes . .
P(1) F(1) 1.595(5) yes . .
P(1) F(2) 1.588(4) yes . .
P(1) F(3) 1.598(4) yes . .
P(1) F(4) 1.605(4) yes . .
P(1) F(5) 1.595(4) yes . .
P(1) F(6) 1.608(4) yes . .
P(2) F(7) 1.596(7) yes . .
P(2) F(8) 1.581(4) yes . .
P(2) F(9) 1.586(6) yes . .
P(2) F(10) 1.572(5) yes . .
P(2) F(11) 1.572(4) yes . .
P(2) F(12) 1.578(5) yes . .
O(1) C(1) 1.336(8) yes . .
O(2) C(20) 1.343(7) yes . .
O(3) N(3) 1.343(6) yes . .
O(4) N(5) 1.342(6) yes . .
O(5) C(43) 1.330(8) yes . .
O(6) C(62) 1.344(7) yes . .
N(1) C(7) 1.301(8) yes . .
N(1) C(8) 1.498(9) yes . .
N(2) C(11) 1.517(9) yes . .
N(2) C(14) 1.290(8) yes . .
N(3) C(21) 1.282(9) yes . .
N(4) C(22) 1.332(8) yes . .
N(4) C(26) 1.338(7) yes . .
N(5) C(27) 1.297(9) yes . .
N(6) C(28) 1.346(8) yes . .
N(6) C(32) 1.331(7) yes . .
N(7) C(33) 1.334(8) yes . .
N(7) C(37) 1.368(8) yes . .
N(8) C(38) 1.353(8) yes . .
N(8) C(42) 1.342(7) yes . .
N(9) C(49) 1.302(8) yes . .
N(9) C(50) 1.495(9) yes . .
N(10) C(53) 1.496(10) yes . .
N(10) C(56) 1.282(8) yes . .
C(1) C(2) 1.390(9) yes . .
C(1) C(6) 1.423(10) yes . .
C(2) C(3) 1.390(9) yes . .
C(3) C(4) 1.410(11) yes . .
C(4) C(5) 1.363(10) yes . .
C(5) C(6) 1.404(9) yes . .
C(6) C(7) 1.439(10) yes . .
C(8) C(9) 1.553(11) yes . .
C(8) C(10) 1.524(8) yes . .
C(8) C(11) 1.564(8) yes . .
C(11) C(12) 1.554(10) yes . .
C(11) C(13) 1.518(9) yes . .
C(14) C(15) 1.423(10) yes . .
C(15) C(16) 1.406(9) yes . .
C(15) C(20) 1.408(10) yes . .
C(16) C(17) 1.385(11) yes . .
C(17) C(18) 1.389(11) yes . .
C(18) C(19) 1.383(10) yes . .
C(19) C(20) 1.412(10) yes . .
C(21) C(22) 1.464(8) yes . .
C(22) C(23) 1.398(11) yes . .
C(23) C(24) 1.371(9) yes . .
C(24) C(25) 1.372(10) yes . .
C(25) C(26) 1.382(10) yes . .
C(27) C(28) 1.440(8) yes . .
C(28) C(29) 1.402(10) yes . .
C(29) C(30) 1.400(9) yes . .
C(30) C(31) 1.382(10) yes . .
C(31) C(32) 1.383(10) yes . .
C(33) C(34) 1.388(9) yes . .
C(34) C(35) 1.359(10) yes . .
C(35) C(36) 1.376(9) yes . .
C(36) C(37) 1.391(9) yes . .
C(37) C(38) 1.476(8) yes . .
C(38) C(39) 1.372(9) yes . .
C(39) C(40) 1.386(9) yes . .
C(40) C(41) 1.365(10) yes . .
C(41) C(42) 1.365(9) yes . .
C(43) C(44) 1.395(9) yes . .
C(43) C(48) 1.424(10) yes . .
C(44) C(45) 1.374(10) yes . .
C(45) C(46) 1.384(12) yes . .
C(46) C(47) 1.370(11) yes . .
C(47) C(48) 1.403(9) yes . .
C(48) C(49) 1.418(10) yes . .
C(50) C(51) 1.525(12) yes . .
C(50) C(52) 1.547(9) yes . .
C(50) C(53) 1.573(9) yes . .
C(53) C(54) 1.534(9) yes . .
C(53) C(55) 1.536(10) yes . .
C(56) C(57) 1.442(11) yes . .
C(57) C(58) 1.406(10) yes . .
C(57) C(62) 1.393(10) yes . .
C(58) C(59) 1.379(13) yes . .
C(59) C(60) 1.376(13) yes . .
C(60) C(61) 1.395(11) yes . .
C(61) C(62) 1.389(11) yes . .
C(2) H(1) 0.950 no . .
C(3) H(2) 0.950 no . .
C(4) H(3) 0.950 no . .
C(5) H(4) 0.950 no . .
C(7) H(5) 0.950 no . .
C(9) H(6) 0.950 no . .
C(9) H(7) 0.950 no . .
C(9) H(8) 0.950 no . .
C(10) H(9) 0.950 no . .
C(10) H(10) 0.950 no . .
C(10) H(11) 0.950 no . .
C(12) H(12) 0.950 no . .
C(12) H(13) 0.950 no . .
C(12) H(14) 0.950 no . .
C(13) H(15) 0.950 no . .
C(13) H(16) 0.950 no . .
C(13) H(17) 0.950 no . .
C(14) H(18) 0.950 no . .
C(16) H(19) 0.950 no . .
C(17) H(20) 0.950 no . .
C(18) H(21) 0.950 no . .
C(19) H(22) 0.950 no . .
C(21) H(23) 0.950 no . .
C(23) H(24) 0.950 no . .
C(24) H(25) 0.950 no . .
C(25) H(26) 0.950 no . .
C(26) H(27) 0.950 no . .
C(27) H(28) 0.950 no . .
C(29) H(29) 0.950 no . .
C(30) H(30) 0.950 no . .
C(31) H(31) 0.950 no . .
C(32) H(32) 0.950 no . .
C(33) H(33) 0.950 no . .
C(34) H(34) 0.950 no . .
C(35) H(35) 0.950 no . .
C(36) H(36) 0.950 no . .
C(39) H(37) 0.950 no . .
C(40) H(38) 0.950 no . .
C(41) H(39) 0.950 no . .
C(42) H(40) 0.950 no . .
C(44) H(41) 0.950 no . .
C(45) H(42) 0.950 no . .
C(46) H(43) 0.950 no . .
C(47) H(44) 0.950 no . .
C(49) H(45) 0.950 no . .
C(51) H(46) 0.950 no . .
C(51) H(47) 0.950 no . .
C(51) H(48) 0.950 no . .
C(52) H(49) 0.950 no . .
C(52) H(50) 0.950 no . .
C(52) H(51) 0.950 no . .
C(54) H(52) 0.950 no . .
C(54) H(53) 0.950 no . .
C(54) H(54) 0.950 no . .
C(55) H(55) 0.950 no . .
C(55) H(56) 0.950 no . .
C(55) H(57) 0.950 no . .
C(56) H(58) 0.950 no . .
C(58) H(59) 0.950 no . .
C(59) H(60) 0.950 no . .
C(60) H(61) 0.950 no . .
C(61) H(62) 0.950 no . .

loop_
_geom_contact_atom_site_label_1
_geom_contact_atom_site_label_2
_geom_contact_distance
_geom_contact_publ_flag
_geom_contact_site_symmetry_1
_geom_contact_site_symmetry_2
F(1) C(9) 3.596(8) ? . 4_554
F(1) C(34) 3.525(8) ? . 3_555
F(1) C(35) 3.295(7) ? . 3_555
F(2) C(30) 3.361(9) ? . 4_554
F(2) C(40) 3.460(8) ? . 2_555
F(3) C(23) 3.364(9) ? . .
F(3) C(34) 3.205(8) ? . 3_555
F(3) C(35) 3.199(8) ? . 3_555
F(4) O(7) 3.424(6) ? . .
F(4) C(18) 3.549(9) ? . .
F(4) C(23) 3.393(9) ? . .
F(4) C(40) 3.367(8) ? . 2_555
F(5) O(7) 3.575(6) ? . .
F(5) C(3) 3.336(8) ? . 3_555
F(5) C(4) 3.508(8) ? . 3_555
F(5) C(23) 3.444(10) ? . .
F(5) C(24) 3.255(9) ? . .
F(5) C(60) 3.556(10) ? . 4_554
F(6) O(7) 2.978(6) ? . .
F(6) C(29) 3.292(8) ? . 4_554
F(6) C(40) 3.386(8) ? . 2_555
F(6) C(60) 3.589(9) ? . 4_554
F(6) C(61) 3.455(8) ? . 4_554
F(7) O(7) 3.399(7) ? . .
F(7) C(5) 3.393(10) ? . 1_655
F(7) C(7) 3.321(9) ? . 1_655
F(8) C(24) 3.236(8) ? . .
F(8) C(25) 3.182(8) ? . .
F(8) C(58) 3.328(10) ? . 2_545
F(9) O(7) 2.825(8) ? . .
F(9) C(51) 3.065(10) ? . .
F(10) C(16) 3.416(9) ? . 2_545
F(10) C(25) 3.517(7) ? . .
F(10) C(45) 3.450(8) ? . 3_656
F(10) C(47) 3.563(10) ? . .
F(11) C(30) 3.188(7) ? . 1_655
F(11) C(31) 3.183(8) ? . 1_655
F(11) C(45) 3.540(9) ? . 3_656
F(12) C(12) 3.467(9) ? . 2_545
F(12) C(14) 3.425(8) ? . 2_545
F(12) C(45) 3.364(9) ? . 3_656
O(7) F(4) 3.424(6) ? . .
O(7) F(5) 3.575(6) ? . .
O(7) F(6) 2.978(6) ? . .
O(7) F(7) 3.399(7) ? . .
O(7) F(9) 2.825(8) ? . .
O(7) C(39) 3.301(8) ? . 2_555
C(3) F(5) 3.336(8) ? . 3_555
C(4) F(5) 3.508(8) ? . 3_555
C(5) F(7) 3.393(10) ? . 1_455
C(7) F(7) 3.321(9) ? . 1_455
C(9) F(1) 3.596(8) ? . 4_455
C(12) F(12) 3.467(9) ? . 2_555
C(14) F(12) 3.425(8) ? . 2_555
C(16) F(10) 3.416(9) ? . 2_555
C(17) C(46) 3.436(11) ? . 2_555
C(18) F(4) 3.549(9) ? . .
C(23) F(3) 3.364(9) ? . .
C(23) F(4) 3.393(9) ? . .
C(23) F(5) 3.444(10) ? . .
C(24) F(5) 3.255(9) ? . .
C(24) F(8) 3.236(8) ? . .
C(25) F(8) 3.182(8) ? . .
C(25) F(10) 3.517(7) ? . .
C(29) F(6) 3.292(8) ? . 4_455
C(29) C(40) 3.510(11) ? . 3_556
C(30) F(2) 3.361(9) ? . 4_455
C(30) F(11) 3.188(7) ? . 1_455
C(30) C(40) 3.531(10) ? . 3_556
C(30) C(41) 3.460(10) ? . 3_556
C(31) F(11) 3.183(8) ? . 1_455
C(34) F(1) 3.525(8) ? . 3_555
C(34) F(3) 3.205(8) ? . 3_555
C(35) F(1) 3.295(7) ? . 3_555
C(35) F(3) 3.199(8) ? . 3_555
C(39) O(7) 3.301(8) ? . 2_545
C(40) F(2) 3.460(8) ? . 2_545
C(40) F(4) 3.367(8) ? . 2_545
C(40) F(6) 3.386(8) ? . 2_545
C(40) C(29) 3.510(11) ? . 3_556
C(40) C(30) 3.531(10) ? . 3_556
C(41) C(30) 3.460(10) ? . 3_556
C(45) F(10) 3.450(8) ? . 3_656
C(45) F(11) 3.540(9) ? . 3_656
C(45) F(12) 3.364(9) ? . 3_656
C(46) C(17) 3.436(11) ? . 2_545
C(47) F(10) 3.563(10) ? . .
C(51) F(9) 3.065(10) ? . .
C(58) F(8) 3.328(10) ? . 2_555
C(60) F(5) 3.556(10) ? . 4_455
C(60) F(6) 3.589(9) ? . 4_455
C(61) F(6) 3.455(8) ? . 4_455
P(1) H(24) 3.277 ? . .
P(1) H(35) 3.414 ? . 3_555
P(1) H(38) 3.178 ? . 2_555
P(2) H(19) 3.465 ? . 2_545
P(2) H(26) 3.435 ? . .
P(2) H(31) 3.452 ? . 1_655
P(2) H(42) 3.271 ? . 3_656
P(2) H(59) 3.596 ? . 2_545
F(1) H(3) 2.895 ? . 3_555
F(1) H(7) 2.797 ? . 4_554
F(1) H(8) 3.581 ? . 4_554
F(1) H(14) 3.007 ? . 4_554
F(1) H(16) 2.839 ? . 4_554
F(1) H(34) 3.163 ? . 3_555
F(1) H(35) 2.700 ? . 3_555
F(1) H(61) 3.456 ? . 4_554
F(2) H(7) 3.477 ? . 4_554
F(2) H(8) 3.575 ? . 4_554
F(2) H(21) 3.154 ? . .
F(2) H(22) 3.388 ? . .
F(2) H(29) 3.278 ? . 4_554
F(2) H(30) 2.613 ? . 4_554
F(2) H(35) 3.250 ? . 3_555
F(2) H(38) 2.532 ? . 2_555
F(3) H(2) 3.395 ? . 3_555
F(3) H(22) 2.977 ? . .
F(3) H(24) 2.453 ? . .
F(3) H(34) 2.591 ? . 3_555
F(3) H(35) 2.591 ? . 3_555
F(3) H(49) 3.549 ? . 4_454
F(4) H(21) 3.033 ? . .
F(4) H(22) 3.299 ? . .
F(4) H(24) 2.717 ? . .
F(4) H(25) 3.305 ? . .
F(4) H(37) 3.269 ? . 2_555
F(4) H(38) 2.681 ? . 2_555
F(4) H(53) 3.267 ? . .
F(5) H(2) 2.613 ? . 3_555
F(5) H(3) 2.988 ? . 3_555
F(5) H(24) 2.935 ? . .
F(5) H(25) 2.532 ? . .
F(5) H(34) 3.571 ? . 3_555
F(5) H(61) 2.745 ? . 4_554
F(6) H(16) 3.357 ? . 4_554
F(6) H(29) 2.444 ? . 4_554
F(6) H(30) 3.554 ? . 4_554
F(6) H(37) 3.425 ? . 2_555
F(6) H(38) 2.586 ? . 2_555
F(6) H(61) 3.257 ? . 4_554
F(6) H(62) 2.997 ? . 4_554
F(7) H(4) 2.569 ? . 1_655
F(7) H(5) 2.432 ? . 1_655
F(7) H(6) 2.956 ? . 1_655
F(7) H(8) 3.527 ? . 1_655
F(7) H(31) 3.122 ? . 1_655
F(7) H(60) 3.499 ? . 2_545
F(8) H(19) 3.147 ? . 2_545
F(8) H(25) 2.646 ? . .
F(8) H(26) 2.545 ? . .
F(8) H(59) 2.425 ? . 2_545
F(9) H(6) 3.248 ? . 1_655
F(9) H(25) 3.356 ? . .
F(9) H(26) 3.448 ? . .
F(9) H(45) 3.387 ? . .
F(9) H(46) 2.576 ? . .
F(9) H(47) 3.324 ? . .
F(9) H(48) 2.842 ? . .
F(10) H(19) 2.709 ? . 2_545
F(10) H(26) 2.675 ? . .
F(10) H(42) 2.851 ? . 3_656
F(10) H(43) 3.287 ? . 3_656
F(10) H(44) 2.630 ? . .
F(10) H(45) 3.042 ? . .
F(11) H(6) 3.274 ? . 1_655
F(11) H(8) 3.243 ? . 1_655
F(11) H(30) 2.616 ? . 1_655
F(11) H(31) 2.613 ? . 1_655
F(11) H(42) 2.606 ? . 3_656
F(12) H(4) 3.499 ? . 1_655
F(12) H(12) 3.036 ? . 2_545
F(12) H(13) 3.004 ? . 2_545
F(12) H(18) 2.594 ? . 2_545
F(12) H(19) 2.839 ? . 2_545
F(12) H(31) 2.853 ? . 1_655
F(12) H(42) 2.665 ? . 3_656
F(12) H(59) 3.077 ? . 2_545
O(7) H(6) 2.915 ? . 1_655
O(7) H(9) 2.863 ? . 1_655
O(7) H(36) 2.701 ? . 2_555
O(7) H(37) 2.401 ? . 2_555
O(7) H(47) 3.359 ? . .
O(7) H(62) 2.830 ? . 4_554
C(4) H(60) 2.940 ? . 2_445
C(4) H(61) 3.296 ? . 2_445
C(5) H(60) 3.068 ? . 2_445
C(9) H(35) 3.474 ? . 2_455
C(9) H(36) 3.560 ? . 2_455
C(16) H(26) 3.575 ? . 2_555
C(17) H(26) 3.558 ? . 2_555
C(17) H(27) 3.574 ? . 2_555
C(17) H(43) 2.926 ? . 2_555
C(17) H(44) 3.273 ? . 2_555
C(18) H(43) 2.924 ? . 2_555
C(23) H(2) 3.568 ? . 3_555
C(24) H(2) 3.349 ? . 3_555
C(25) H(20) 3.447 ? . 2_545
C(25) H(55) 3.426 ? . 2_545
C(26) H(20) 3.337 ? . 2_545
C(26) H(55) 3.468 ? . 2_545
C(26) H(57) 3.543 ? . 2_545
C(29) H(38) 3.115 ? . 3_556
C(29) H(39) 3.575 ? . 3_556
C(30) H(38) 3.108 ? . 3_556
C(30) H(39) 2.926 ? . 3_556
C(31) H(39) 3.541 ? . 3_556
C(34) H(51) 3.485 ? . 2_545
C(35) H(7) 3.148 ? . 2_445
C(35) H(47) 3.589 ? . 2_545
C(35) H(49) 3.293 ? . 2_545
C(35) H(51) 3.324 ? . 2_545
C(36) H(7) 3.413 ? . 2_445
C(36) H(46) 3.554 ? . 2_545
C(36) H(47) 3.010 ? . 2_545
C(36) H(51) 3.528 ? . 2_545
C(36) H(56) 3.599 ? . 2_545
C(37) H(56) 3.357 ? . 2_545
C(38) H(56) 3.330 ? . 2_545
C(39) H(47) 3.574 ? . 2_545
C(39) H(56) 3.371 ? . 2_545
C(40) H(21) 3.070 ? . 2_545
C(40) H(29) 3.095 ? . 3_556
C(40) H(30) 3.143 ? . 3_556
C(41) H(21) 3.357 ? . 2_545
C(41) H(30) 3.137 ? . 3_556
C(46) H(20) 3.127 ? . 2_545
C(46) H(21) 3.440 ? . 2_545
C(46) H(43) 3.060 ? . 3_656
C(46) H(44) 3.204 ? . 3_656
C(47) H(20) 3.105 ? . 2_545
C(47) H(43) 2.943 ? . 3_656
C(51) H(36) 3.368 ? . 2_555
C(59) H(3) 3.000 ? . 2_455
C(59) H(4) 3.571 ? . 2_455
C(59) H(60) 3.438 ? . 3_566
C(60) H(3) 3.068 ? . 2_455
C(60) H(60) 3.399 ? . 3_566
H(2) F(3) 3.395 ? . 3_555
H(2) F(5) 2.613 ? . 3_555
H(2) C(23) 3.568 ? . 3_555
H(2) C(24) 3.349 ? . 3_555
H(2) H(24) 3.396 ? . 3_555
H(2) H(25) 2.997 ? . 3_555
H(3) F(1) 2.895 ? . 3_555
H(3) F(5) 2.988 ? . 3_555
H(3) C(59) 3.000 ? . 2_445
H(3) C(60) 3.068 ? . 2_445
H(3) H(13) 3.438 ? . 2_445
H(3) H(14) 3.350 ? . 2_445
H(3) H(60) 2.470 ? . 2_445
H(3) H(61) 2.597 ? . 2_445
H(4) F(7) 2.569 ? . 1_455
H(4) F(12) 3.499 ? . 1_455
H(4) C(59) 3.571 ? . 2_445
H(4) H(60) 2.677 ? . 2_445
H(5) F(7) 2.432 ? . 1_455
H(6) F(7) 2.956 ? . 1_455
H(6) F(9) 3.248 ? . 1_455
H(6) F(11) 3.274 ? . 1_455
H(6) O(7) 2.915 ? . 1_455
H(6) H(35) 3.505 ? . 2_455
H(6) H(36) 3.137 ? . 2_455
H(7) F(1) 2.797 ? . 4_455
H(7) F(2) 3.477 ? . 4_455
H(7) C(35) 3.148 ? . 2_455
H(7) C(36) 3.413 ? . 2_455
H(7) H(35) 2.662 ? . 2_455
H(7) H(36) 3.136 ? . 2_455
H(8) F(1) 3.581 ? . 4_455
H(8) F(2) 3.575 ? . 4_455
H(8) F(7) 3.527 ? . 1_455
H(8) F(11) 3.243 ? . 1_455
H(9) O(7) 2.863 ? . 1_455
H(9) H(36) 3.230 ? . 2_455
H(11) H(36) 3.475 ? . 2_455
H(12) F(12) 3.036 ? . 2_555
H(12) H(31) 3.127 ? . 2_455
H(13) F(12) 3.004 ? . 2_555
H(13) H(3) 3.438 ? . 2_455
H(14) F(1) 3.007 ? . 4_455
H(14) H(3) 3.350 ? . 2_455
H(16) F(1) 2.839 ? . 4_455
H(16) F(6) 3.357 ? . 4_455
H(18) F(12) 2.594 ? . 2_555
H(19) P(2) 3.465 ? . 2_555
H(19) F(8) 3.147 ? . 2_555
H(19) F(10) 2.709 ? . 2_555
H(19) F(12) 2.839 ? . 2_555
H(19) H(26) 2.935 ? . 2_555
H(19) H(44) 3.564 ? . 2_555
H(20) C(25) 3.447 ? . 2_555
H(20) C(26) 3.337 ? . 2_555
H(20) C(46) 3.127 ? . 2_555
H(20) C(47) 3.105 ? . 2_555
H(20) H(26) 2.907 ? . 2_555
H(20) H(27) 2.642 ? . 2_555
H(20) H(43) 2.879 ? . 2_555
H(20) H(44) 2.826 ? . 2_555
H(21) F(2) 3.154 ? . .
H(21) F(4) 3.033 ? . .
H(21) C(40) 3.070 ? . 2_555
H(21) C(41) 3.357 ? . 2_555
H(21) C(46) 3.440 ? . 2_555
H(21) H(38) 2.838 ? . 2_555
H(21) H(39) 3.374 ? . 2_555
H(21) H(43) 2.889 ? . 2_555
H(22) F(2) 3.388 ? . .
H(22) F(3) 2.977 ? . .
H(22) F(4) 3.299 ? . .
H(24) P(1) 3.277 ? . .
H(24) F(3) 2.453 ? . .
H(24) F(4) 2.717 ? . .
H(24) F(5) 2.935 ? . .
H(24) H(2) 3.396 ? . 3_555
H(25) F(4) 3.305 ? . .
H(25) F(5) 2.532 ? . .
H(25) F(8) 2.646 ? . .
H(25) F(9) 3.356 ? . .
H(25) H(2) 2.997 ? . 3_555
H(26) P(2) 3.435 ? . .
H(26) F(8) 2.545 ? . .
H(26) F(9) 3.448 ? . .
H(26) F(10) 2.675 ? . .
H(26) C(16) 3.575 ? . 2_545
H(26) C(17) 3.558 ? . 2_545
H(26) H(19) 2.935 ? . 2_545
H(26) H(20) 2.907 ? . 2_545
H(26) H(55) 3.210 ? . 2_545
H(26) H(58) 3.595 ? . 2_545
H(27) C(17) 3.574 ? . 2_545
H(27) H(20) 2.642 ? . 2_545
H(27) H(55) 3.256 ? . 2_545
H(27) H(56) 3.480 ? . 2_545
H(29) F(2) 3.278 ? . 4_455
H(29) F(6) 2.444 ? . 4_455
H(29) C(40) 3.095 ? . 3_556
H(29) H(38) 2.615 ? . 3_556
H(30) F(2) 2.613 ? . 4_455
H(30) F(6) 3.554 ? . 4_455
H(30) F(11) 2.616 ? . 1_455
H(30) C(40) 3.143 ? . 3_556
H(30) C(41) 3.137 ? . 3_556
H(30) H(38) 2.603 ? . 3_556
H(30) H(39) 2.559 ? . 3_556
H(30) H(42) 3.203 ? . 3_556
H(31) P(2) 3.452 ? . 1_455
H(31) F(7) 3.122 ? . 1_455
H(31) F(11) 2.613 ? . 1_455
H(31) F(12) 2.853 ? . 1_455
H(31) H(12) 3.127 ? . 2_445
H(31) H(41) 3.565 ? . 3_556
H(31) H(42) 3.154 ? . 3_556
H(34) F(1) 3.163 ? . 3_555
H(34) F(3) 2.591 ? . 3_555
H(34) F(5) 3.571 ? . 3_555
H(35) P(1) 3.414 ? . 3_555
H(35) F(1) 2.700 ? . 3_555
H(35) F(2) 3.250 ? . 3_555
H(35) F(3) 2.591 ? . 3_555
H(35) C(9) 3.474 ? . 2_445
H(35) H(6) 3.505 ? . 2_445
H(35) H(7) 2.662 ? . 2_445
H(35) H(46) 3.292 ? . 2_545
H(35) H(49) 3.111 ? . 2_545
H(35) H(51) 3.578 ? . 2_545
H(36) O(7) 2.701 ? . 2_545
H(36) C(9) 3.560 ? . 2_445
H(36) C(51) 3.368 ? . 2_545
H(36) H(6) 3.137 ? . 2_445
H(36) H(7) 3.136 ? . 2_445
H(36) H(9) 3.230 ? . 2_445
H(36) H(11) 3.475 ? . 2_445
H(36) H(46) 3.216 ? . 2_545
H(36) H(47) 2.668 ? . 2_545
H(37) F(4) 3.269 ? . 2_545
H(37) F(6) 3.425 ? . 2_545
H(37) O(7) 2.401 ? . 2_545
H(37) H(47) 2.945 ? . 2_545
H(37) H(56) 3.338 ? . 2_545
H(38) P(1) 3.178 ? . 2_545
H(38) F(2) 2.532 ? . 2_545
H(38) F(4) 2.681 ? . 2_545
H(38) F(6) 2.586 ? . 2_545
H(38) C(29) 3.115 ? . 3_556
H(38) C(30) 3.108 ? . 3_556
H(38) H(21) 2.838 ? . 2_545
H(38) H(29) 2.615 ? . 3_556
H(38) H(30) 2.603 ? . 3_556
H(39) C(29) 3.575 ? . 3_556
H(39) C(30) 2.926 ? . 3_556
H(39) C(31) 3.541 ? . 3_556
H(39) H(21) 3.374 ? . 2_545
H(39) H(30) 2.559 ? . 3_556
H(41) H(31) 3.565 ? . 3_556
H(42) P(2) 3.271 ? . 3_656
H(42) F(10) 2.851 ? . 3_656
H(42) F(11) 2.606 ? . 3_656
H(42) F(12) 2.665 ? . 3_656
H(42) H(30) 3.203 ? . 3_556
H(42) H(31) 3.154 ? . 3_556
H(43) F(10) 3.287 ? . 3_656
H(43) C(17) 2.926 ? . 2_545
H(43) C(18) 2.924 ? . 2_545
H(43) C(46) 3.060 ? . 3_656
H(43) C(47) 2.943 ? . 3_656
H(43) H(20) 2.879 ? . 2_545
H(43) H(21) 2.889 ? . 2_545
H(43) H(43) 2.727 ? . 3_656
H(43) H(44) 2.475 ? . 3_656
H(44) F(10) 2.630 ? . .
H(44) C(17) 3.273 ? . 2_545
H(44) C(46) 3.204 ? . 3_656
H(44) H(19) 3.564 ? . 2_545
H(44) H(20) 2.826 ? . 2_545
H(44) H(43) 2.475 ? . 3_656
H(45) F(9) 3.387 ? . .
H(45) F(10) 3.042 ? . .
H(46) F(9) 2.576 ? . .
H(46) C(36) 3.554 ? . 2_555
H(46) H(35) 3.292 ? . 2_555
H(46) H(36) 3.216 ? . 2_555
H(47) F(9) 3.324 ? . .
H(47) O(7) 3.359 ? . .
H(47) C(35) 3.589 ? . 2_555
H(47) C(36) 3.010 ? . 2_555
H(47) C(39) 3.574 ? . 2_555
H(47) H(36) 2.668 ? . 2_555
H(47) H(37) 2.945 ? . 2_555
H(48) F(9) 2.842 ? . .
H(49) F(3) 3.549 ? . 4_555
H(49) C(35) 3.293 ? . 2_555
H(49) H(35) 3.111 ? . 2_555
H(51) C(34) 3.485 ? . 2_555
H(51) C(35) 3.324 ? . 2_555
H(51) C(36) 3.528 ? . 2_555
H(51) H(35) 3.578 ? . 2_555
H(53) F(4) 3.267 ? . .
H(55) C(25) 3.426 ? . 2_555
H(55) C(26) 3.468 ? . 2_555
H(55) H(26) 3.210 ? . 2_555
H(55) H(27) 3.256 ? . 2_555
H(56) C(36) 3.599 ? . 2_555
H(56) C(37) 3.357 ? . 2_555
H(56) C(38) 3.330 ? . 2_555
H(56) C(39) 3.371 ? . 2_555
H(56) H(27) 3.480 ? . 2_555
H(56) H(37) 3.338 ? . 2_555
H(57) C(26) 3.543 ? . 2_555
H(58) H(26) 3.595 ? . 2_555
H(59) P(2) 3.596 ? . 2_555
H(59) F(8) 2.425 ? . 2_555
H(59) F(12) 3.077 ? . 2_555
H(60) F(7) 3.499 ? . 2_555
H(60) C(4) 2.940 ? . 2_455
H(60) C(5) 3.068 ? . 2_455
H(60) C(59) 3.438 ? . 3_566
H(60) C(60) 3.399 ? . 3_566
H(60) H(3) 2.470 ? . 2_455
H(60) H(4) 2.677 ? . 2_455
H(60) H(60) 3.275 ? . 3_566
H(60) H(61) 3.196 ? . 3_566
H(61) F(1) 3.456 ? . 4_455
H(61) F(5) 2.745 ? . 4_455
H(61) F(6) 3.257 ? . 4_455
H(61) C(4) 3.296 ? . 2_455
H(61) H(3) 2.597 ? . 2_455
H(61) H(60) 3.196 ? . 3_566
H(62) F(6) 2.997 ? . 4_455
H(62) O(7) 2.830 ? . 4_455
